data_4332527
loop_
_publ_author_name
'Fleischer, Holger'
'Hardt, Sylvia'
'Schollmeyer, Dieter'

_publ_section_title
;
 Structural Diversity within Analogous Compounds:&#x00A0; Syntheses and
 Studies of M(SCH2CH2NH2)Cl (M = Zn, Cd, Hg)
;
_journal_issue 20
_journal_name_full 'Inorganic Chemistry'
_journal_page_first 8318
_journal_page_last 8325
_journal_paper_doi 10.1021/ic0604765
_journal_volume 45
_journal_year 2006
_chemical_formula_sum 'C2 H6 Cd Cl N S'
_chemical_formula_weight 223.99
_chemical_name_systematic
; 
 ? 
;
_space_group_IT_number 14
_symmetry_cell_setting monoclinic
_symmetry_space_group_name_Hall '-P 2ybc'
_symmetry_space_group_name_H-M 'P 1 21/c 1'
_atom_sites_solution_hydrogens geom
_atom_sites_solution_primary direct
_atom_sites_solution_secondary difmap
_audit_creation_method SHELXL-97
_cell_angle_alpha 90.00
_cell_angle_beta 91.568(10)
_cell_angle_gamma 90.00
_cell_formula_units_Z 8
_cell_length_a 7.4818(14)
_cell_length_b 16.949(3)
_cell_length_c 8.959(2)
_cell_measurement_reflns_used 25
_cell_measurement_temperature 300(2)
_cell_measurement_theta_max 46
_cell_measurement_theta_min 31
_cell_volume 1135.7(4)
_computing_cell_refinement 'Enraf Nonius Software V5'
_computing_data_collection 'Enraf Nonius Software V5'
_computing_data_reduction 'Corinc (Dr\"ager, 1971)'
_computing_structure_refinement 'SHELXL-97 (Sheldrick, 1997)'
_computing_structure_solution 'SIR-92 (Altomare, 1994)'
_diffrn_ambient_temperature 300(2)
_diffrn_measured_fraction_theta_full 0.999
_diffrn_measured_fraction_theta_max 0.999
_diffrn_measurement_device '\k-geometry diffractometer'
_diffrn_measurement_device_type 'CAD4 Enraf Nonius'
_diffrn_measurement_method \q/2\w
_diffrn_radiation_monochromator graphite
_diffrn_radiation_type CuK\a
_diffrn_radiation_wavelength 1.54178
_diffrn_reflns_av_R_equivalents 0.0949
_diffrn_reflns_av_sigmaI/netI 0.0457
_diffrn_reflns_limit_h_max 9
_diffrn_reflns_limit_h_min 0
_diffrn_reflns_limit_k_max 21
_diffrn_reflns_limit_k_min 0
_diffrn_reflns_limit_l_max 11
_diffrn_reflns_limit_l_min -11
_diffrn_reflns_number 2468
_diffrn_reflns_theta_full 73.88
_diffrn_reflns_theta_max 73.88
_diffrn_reflns_theta_min 5.22
_diffrn_source 'rotating anode'
_diffrn_standards_decay_% 5
_diffrn_standards_interval_time 60
_diffrn_standards_number 3
_exptl_absorpt_coefficient_mu 37.381
_exptl_absorpt_correction_T_max 0.512
_exptl_absorpt_correction_T_min 0.038
_exptl_absorpt_correction_type numerical
_exptl_absorpt_process_details 'de Meulaner Tompa'
_exptl_crystal_colour colorless
_exptl_crystal_density_diffrn 2.620
_exptl_crystal_density_method 'not measured'
_exptl_crystal_description plate
_exptl_crystal_F_000 848
_exptl_crystal_size_max 0.20
_exptl_crystal_size_mid 0.20
_exptl_crystal_size_min 0.02
_refine_diff_density_max 2.380
_refine_diff_density_min -2.898
_refine_diff_density_rms 0.489
_refine_ls_extinction_method none
_refine_ls_goodness_of_fit_ref 1.032
_refine_ls_hydrogen_treatment mixed
_refine_ls_matrix_type full
_refine_ls_number_parameters 116
_refine_ls_number_reflns 2294
_refine_ls_number_restraints 0
_refine_ls_restrained_S_all 1.032
_refine_ls_R_factor_all 0.0916
_refine_ls_R_factor_gt 0.0783
_refine_ls_shift/su_max 0.000
_refine_ls_shift/su_mean 0.000
_refine_ls_structure_factor_coef Fsqd
_refine_ls_weighting_details 'calc w=1/[\s^2^(Fo^2^)+(0.1908P)^2^+0.0000P] where P=(Fo^2^+2Fc^2^)/3'
_refine_ls_weighting_scheme calc
_refine_ls_wR_factor_obs 0.2215
_refine_ls_wR_factor_ref 0.2391
_reflns_number_gt 1881
_reflns_number_total 2294
_reflns_threshold_expression >2sigma(I)
_cod_data_source_file ic0604765sup2.cif
_cod_data_source_block hfr588
_cod_original_sg_symbol_H-M 'P 21/c'
_cod_database_code 4332527

loop_
_symmetry_equiv_pos_as_xyz
'x, y, z'
'-x, y+1/2, -z+1/2'
'-x, -y, -z'
'x, -y-1/2, z-1/2'

loop_
_atom_site_label
_atom_site_type_symbol
_atom_site_fract_x
_atom_site_fract_y
_atom_site_fract_z
_atom_site_U_iso_or_equiv
_atom_site_adp_type
_atom_site_occupancy
_atom_site_symmetry_multiplicity
_atom_site_calc_flag
_atom_site_refinement_flags
Cd1A Cd 0.76603(11) 0.22756(4) 0.48974(10) 0.0308(3) Uani 1 1 d .
Cl1A Cl 0.8419(4) 0.09117(16) 0.5822(4) 0.0373(7) Uani 1 1 d .
S1A S 0.9250(3) 0.29071(15) 0.7301(3) 0.0266(6) Uani 1 1 d .
C2A C 0.8748(17) 0.3956(7) 0.6910(14) 0.036(3) Uani 1 1 d .
H2A H 0.7591 0.4092 0.7300 0.08(5) Uiso 1 1 calc R
H2B H 0.9645 0.4288 0.7394 0.08(5) Uiso 1 1 calc R
C3A C 0.8737(15) 0.4092(7) 0.5228(13) 0.032(2) Uani 1 1 d .
H3A H 0.8524 0.4647 0.5027 0.11(6) Uiso 1 1 calc R
H3B H 0.9902 0.3958 0.4852 0.11(6) Uiso 1 1 calc R
N4A N 0.7384(13) 0.3628(6) 0.4444(12) 0.034(2) Uani 1 1 d .
H4A H 0.7481(17) 0.3714(14) 0.347(14) 0.07(4) Uiso 1 1 d R
H4B H 0.631(15) 0.379(2) 0.471(4) 0.07(4) Uiso 1 1 d R
Cd1B Cd 0.26805(11) 0.26838(4) 0.70300(10) 0.0299(3) Uani 1 1 d .
Cl1B Cl 0.3523(4) 0.40479(16) 0.6094(3) 0.0367(7) Uani 1 1 d .
S1B S 0.4188(3) 0.20785(15) 0.4664(3) 0.0259(6) Uani 1 1 d .
C2B C 0.3636(16) 0.1036(6) 0.4966(14) 0.033(2) Uani 1 1 d .
H2C H 0.2459 0.0927 0.4534 0.040 Uiso 1 1 calc R
H2D H 0.4492 0.0707 0.4461 0.040 Uiso 1 1 calc R
C3B C 0.3660(15) 0.0831(7) 0.6591(15) 0.036(3) Uani 1 1 d .
H3C H 0.3363 0.0277 0.6703 0.04(3) Uiso 1 1 calc R
H3D H 0.4856 0.0911 0.7008 0.04(3) Uiso 1 1 calc R
N4B N 0.2387(12) 0.1311(6) 0.7430(11) 0.031(2) Uani 1 1 d .
H4C H 0.259(2) 0.1203(13) 0.851(12) 0.06(4) Uiso 1 1 d R
H4D H 0.115(14) 0.1142(19) 0.715(3) 0.06(4) Uiso 1 1 d R

loop_
_atom_site_aniso_label
_atom_site_aniso_U_11
_atom_site_aniso_U_22
_atom_site_aniso_U_33
_atom_site_aniso_U_23
_atom_site_aniso_U_13
_atom_site_aniso_U_12
Cd1A 0.0253(5) 0.0369(5) 0.0302(6) -0.0008(3) 0.0016(4) -0.0019(3)
Cl1A 0.0338(14) 0.0386(13) 0.0395(16) 0.0015(11) 0.0010(12) 0.0038(10)
S1A 0.0199(12) 0.0329(11) 0.0272(14) 0.0002(10) 0.0025(10) 0.0020(9)
C2A 0.035(6) 0.037(6) 0.036(7) 0.000(5) 0.006(5) 0.005(5)
C3A 0.025(5) 0.039(5) 0.031(6) 0.005(4) 0.007(5) -0.003(4)
N4A 0.026(5) 0.044(5) 0.033(5) 0.004(4) -0.007(4) 0.002(4)
Cd1B 0.0247(5) 0.0370(5) 0.0279(6) -0.0016(3) 0.0016(4) 0.0015(3)
Cl1B 0.0362(14) 0.0377(13) 0.0364(15) 0.0031(11) 0.0035(12) -0.0011(11)
S1B 0.0210(12) 0.0308(12) 0.0258(14) 0.0023(9) -0.0014(10) -0.0018(9)
C2B 0.032(6) 0.031(5) 0.037(7) -0.008(4) 0.009(5) 0.000(4)
C3B 0.025(6) 0.038(6) 0.046(7) 0.007(5) 0.006(5) 0.005(4)
N4B 0.025(5) 0.041(5) 0.027(5) 0.005(4) 0.010(4) -0.012(4)

loop_
_atom_type_symbol
_atom_type_description
_atom_type_scat_dispersion_real
_atom_type_scat_dispersion_imag
_atom_type_scat_source
C C 0.0181 0.0091 'International Tables Vol C Tables 4.2.6.8 and 6.1.1.4'
H H 0.0000 0.0000 'International Tables Vol C Tables 4.2.6.8 and 6.1.1.4'
N N 0.0311 0.0180 'International Tables Vol C Tables 4.2.6.8 and 6.1.1.4'
S S 0.3331 0.5567 'International Tables Vol C Tables 4.2.6.8 and 6.1.1.4'
Cl Cl 0.3639 0.7018 'International Tables Vol C Tables 4.2.6.8 and 6.1.1.4'
Cd Cd 0.1185 4.6533 'International Tables Vol C Tables 4.2.6.8 and 6.1.1.4'

loop_
_geom_angle_atom_site_label_1
_geom_angle_atom_site_label_2
_geom_angle_atom_site_label_3
_geom_angle
_geom_angle_site_symmetry_1
_geom_angle_site_symmetry_3
N4A Cd1A Cl1A 167.7(3) . .
N4A Cd1A S1B 91.6(2) . .
Cl1A Cd1A S1B 97.08(9) . .
N4A Cd1A S1A 77.4(3) . .
Cl1A Cd1A S1A 90.65(9) . .
S1B Cd1A S1A 122.45(9) . .
N4A Cd1A S1A 90.1(3) . 4_565
Cl1A Cd1A S1A 94.53(10) . 4_565
S1B Cd1A S1A 112.41(9) . 4_565
S1A Cd1A S1A 123.71(10) . 4_565
C2A S1A Cd1B 108.5(4) . 1_655
C2A S1A Cd1A 98.6(4) . .
Cd1B S1A Cd1A 106.60(10) 1_655 .
C2A S1A Cd1A 100.6(4) . 4_566
Cd1B S1A Cd1A 121.89(11) 1_655 4_566
Cd1A S1A Cd1A 117.46(10) . 4_566
C3A C2A S1A 109.2(8) . .
C3A C2A H2A 109.8 . .
S1A C2A H2A 109.8 . .
C3A C2A H2B 109.8 . .
S1A C2A H2B 109.8 . .
H2A C2A H2B 108.3 . .
N4A C3A C2A 112.5(9) . .
N4A C3A H3A 109.1 . .
C2A C3A H3A 109.1 . .
N4A C3A H3B 109.1 . .
C2A C3A H3B 109.1 . .
H3A C3A H3B 107.8 . .
C3A N4A Cd1A 113.0(7) . .
C3A N4A H4A 108.1 . .
Cd1A N4A H4A 108.9 . .
C3A N4A H4B 109.1 . .
Cd1A N4A H4B 109.6 . .
H4A N4A H4B 108.0 . .
N4B Cd1B Cl1B 165.6(2) . .
N4B Cd1B S1A 91.9(2) . 1_455
Cl1B Cd1B S1A 98.74(9) . 1_455
N4B Cd1B S1B 93.1(3) . 4_566
Cl1B Cd1B S1B 93.02(10) . 4_566
S1A Cd1B S1B 107.10(9) 1_455 4_566
N4B Cd1B S1B 77.4(2) . .
Cl1B Cd1B S1B 88.47(9) . .
S1A Cd1B S1B 125.04(9) 1_455 .
S1B Cd1B S1B 126.96(10) 4_566 .
C2B S1B Cd1B 100.8(4) . 4_565
C2B S1B Cd1A 109.7(4) . .
Cd1B S1B Cd1A 116.97(10) 4_565 .
C2B S1B Cd1B 98.8(4) . .
Cd1B S1B Cd1B 118.79(10) 4_565 .
Cd1A S1B Cd1B 109.34(10) . .
C3B C2B S1B 111.7(8) . .
C3B C2B H2C 109.3 . .
S1B C2B H2C 109.3 . .
C3B C2B H2D 109.3 . .
S1B C2B H2D 109.3 . .
H2C C2B H2D 107.9 . .
N4B C3B C2B 112.1(9) . .
N4B C3B H3C 109.2 . .
C2B C3B H3C 109.2 . .
N4B C3B H3D 109.2 . .
C2B C3B H3D 109.2 . .
H3C C3B H3D 107.9 . .
C3B N4B Cd1B 113.7(7) . .
C3B N4B H4C 108.3 . .
Cd1B N4B H4C 108.5 . .
C3B N4B H4D 108.8 . .
Cd1B N4B H4D 109.6 . .
H4C N4B H4D 107.8 . .

loop_
_geom_bond_atom_site_label_1
_geom_bond_atom_site_label_2
_geom_bond_distance
_geom_bond_site_symmetry_2
Cd1A N4A 2.336(10) .
Cd1A Cl1A 2.515(3) .
Cd1A S1B 2.622(3) .
Cd1A S1A 2.656(3) .
Cd1A S1A 2.660(3) 4_565
S1A C2A 1.848(12) .
S1A Cd1B 2.612(3) 1_655
S1A Cd1A 2.660(3) 4_566
C2A C3A 1.524(17) .
C2A H2A 0.9700 .
C2A H2B 0.9700 .
C3A N4A 1.448(14) .
C3A H3A 0.9700 .
C3A H3B 0.9700 .
N4A H4A 0.8851 .
N4A H4B 0.8849 .
Cd1B N4B 2.365(10) .
Cd1B Cl1B 2.545(3) .
Cd1B S1A 2.612(3) 1_455
Cd1B S1B 2.619(3) 4_566
Cd1B S1B 2.636(3) .
S1B C2B 1.836(11) .
S1B Cd1B 2.619(3) 4_565
C2B C3B 1.497(18) .
C2B H2C 0.9700 .
C2B H2D 0.9700 .
C3B N4B 1.474(15) .
C3B H3C 0.9700 .
C3B H3D 0.9700 .
N4B H4C 0.9920 .
N4B H4D 0.9915 .

loop_
_geom_hbond_atom_site_label_D
_geom_hbond_atom_site_label_H
_geom_hbond_atom_site_label_A
_geom_hbond_distance_DH
_geom_hbond_distance_HA
_geom_hbond_distance_DA
_geom_hbond_angle_DHA
_geom_hbond_site_symmetry_A
N4A H4A Cl1A 0.89 2.58 3.446(11) 167.7 4_565
N4A H4B Cl1B 0.88 2.50 3.357(11) 164.2 .
N4B H4C Cl1B 0.99 2.44 3.423(11) 171.9 4_566
N4B H4D Cl1A 0.99 2.37 3.334(10) 163.4 1_455

loop_
_geom_torsion_atom_site_label_1
_geom_torsion_atom_site_label_2
_geom_torsion_atom_site_label_3
_geom_torsion_atom_site_label_4
_geom_torsion
_geom_torsion_site_symmetry_1
_geom_torsion_site_symmetry_4
N4A Cd1A S1A C2A 5.5(5) . .
Cl1A Cd1A S1A C2A -177.1(4) . .
S1B Cd1A S1A C2A -78.3(4) . .
S1A Cd1A S1A C2A 87.0(4) 4_565 .
N4A Cd1A S1A Cd1B -106.8(3) . 1_655
Cl1A Cd1A S1A Cd1B 70.55(11) . 1_655
S1B Cd1A S1A Cd1B 169.36(9) . 1_655
S1A Cd1A S1A Cd1B -25.34(9) 4_565 1_655
N4A Cd1A S1A Cd1A 112.2(3) . 4_566
Cl1A Cd1A S1A Cd1A -70.36(12) . 4_566
S1B Cd1A S1A Cd1A 28.45(14) . 4_566
S1A Cd1A S1A Cd1A -166.24(11) 4_565 4_566
Cd1B S1A C2A C3A 77.4(8) 1_655 .
Cd1A S1A C2A C3A -33.4(8) . .
Cd1A S1A C2A C3A -153.6(7) 4_566 .
S1A C2A C3A N4A 61.2(11) . .
C2A C3A N4A Cd1A -56.6(11) . .
Cl1A Cd1A N4A C3A 12.0(19) . .
S1B Cd1A N4A C3A 147.3(7) . .
S1A Cd1A N4A C3A 24.4(7) . .
S1A Cd1A N4A C3A -100.3(8) 4_565 .
N4A Cd1A S1B C2B -179.5(5) . .
Cl1A Cd1A S1B C2B -8.2(4) . .
S1A Cd1A S1B C2B -103.5(4) . .
S1A Cd1A S1B C2B 89.7(4) 4_565 .
N4A Cd1A S1B Cd1B 66.6(3) . 4_565
Cl1A Cd1A S1B Cd1B -122.11(12) . 4_565
S1A Cd1A S1B Cd1B 142.59(10) . 4_565
S1A Cd1A S1B Cd1B -24.22(14) 4_565 4_565
N4A Cd1A S1B Cd1B -72.1(3) . .
Cl1A Cd1A S1B Cd1B 99.19(11) . .
S1A Cd1A S1B Cd1B 3.89(13) . .
S1A Cd1A S1B Cd1B -162.92(9) 4_565 .
N4B Cd1B S1B C2B 6.8(5) . .
Cl1B Cd1B S1B C2B -176.2(4) . .
S1A Cd1B S1B C2B -76.6(4) 1_455 .
S1B Cd1B S1B C2B 91.2(4) 4_566 .
N4B Cd1B S1B Cd1B 114.4(3) . 4_565
Cl1B Cd1B S1B Cd1B -68.62(12) . 4_565
S1A Cd1B S1B Cd1B 30.99(15) 1_455 4_565
S1B Cd1B S1B Cd1B -161.25(12) 4_566 4_565
N4B Cd1B S1B Cd1A -107.8(3) . .
Cl1B Cd1B S1B Cd1A 69.22(11) . .
S1A Cd1B S1B Cd1A 168.83(9) 1_455 .
S1B Cd1B S1B Cd1A -23.41(10) 4_566 .
Cd1B S1B C2B C3B -156.4(7) 4_565 .
Cd1A S1B C2B C3B 79.6(8) . .
Cd1B S1B C2B C3B -34.7(8) . .
S1B C2B C3B N4B 58.9(11) . .
C2B C3B N4B Cd1B -51.4(11) . .
Cl1B Cd1B N4B C3B 8.9(16) . .
S1A Cd1B N4B C3B 146.6(8) 1_455 .
S1B Cd1B N4B C3B -106.1(8) 4_566 .
S1B Cd1B N4B C3B 21.1(7) . .
